data_7111415
loop_
_publ_author_name
'Han, Lei'
'Hong, Maochun'
'Wang, Ruihu'
'Wu, Benlai'
'Xu, Ying'
'Lou, Benyong'
'Lin, Zhengzhong'

_publ_section_title
;
 Red luminescent polymeric cuprous organosulfide generated by solvothermal
 redox reaction
;
_journal_issue 22
_journal_name_full 'Chemical Communications'
_journal_page_first 2578
_journal_page_last 2579
_journal_paper_doi 10.1039/b409000d
_journal_year 2004
_chemical_formula_sum 'C12 H9 Cu3 N6 S3'
_chemical_formula_weight 524.05
_chemical_name_systematic
;
?
;
_space_group_IT_number 19
_symmetry_cell_setting orthorhombic
_symmetry_space_group_name_Hall 'P 2ac 2ab'
_symmetry_space_group_name_H-M 'P 21 21 21'
_atom_sites_solution_hydrogens geom
_atom_sites_solution_primary direct
_atom_sites_solution_secondary difmap
_audit_creation_method 'by CrystalClear v1.3'
_cell_angle_alpha 90.00
_cell_angle_beta 90.00
_cell_angle_gamma 90.00
_cell_formula_units_Z 4
_cell_length_a 11.84(3)
_cell_length_b 7.874(7)
_cell_length_c 17.51(4)
_cell_measurement_temperature 273(2)
_cell_volume 1632(6)
_computing_cell_refinement CrystalClear
_computing_data_collection 'CrystalClear (Rigaku, 2000)'
_computing_data_reduction CrystalClear
_computing_molecular_graphics 'SHELXTL (Bruker, 1997)'
_computing_publication_material 'SHELXL-97 (Sheldrick, 1997)'
_computing_structure_refinement SHELXTL
_computing_structure_solution 'SHELXTL (Siemens, 1994)'
_diffrn_ambient_temperature 273(2)
_diffrn_measured_fraction_theta_full 0.995
_diffrn_measured_fraction_theta_max 0.995
_diffrn_measurement_device_type 'Mercury CCD'
_diffrn_measurement_method '\w scan'
_diffrn_radiation_monochromator graphite
_diffrn_radiation_source 'fine-focus sealed tube'
_diffrn_radiation_type MoK\a
_diffrn_radiation_wavelength 0.71073
_diffrn_reflns_av_R_equivalents 0.0862
_diffrn_reflns_av_sigmaI/netI 0.0909
_diffrn_reflns_limit_h_max 15
_diffrn_reflns_limit_h_min -10
_diffrn_reflns_limit_k_max 10
_diffrn_reflns_limit_k_min -10
_diffrn_reflns_limit_l_max 22
_diffrn_reflns_limit_l_min -22
_diffrn_reflns_number 12794
_diffrn_reflns_theta_full 27.48
_diffrn_reflns_theta_max 27.48
_diffrn_reflns_theta_min 2.33
_exptl_absorpt_coefficient_mu 4.263
_exptl_absorpt_correction_T_max 1.0000
_exptl_absorpt_correction_T_min 0.8681
_exptl_absorpt_correction_type multi-scan
_exptl_crystal_colour yellow
_exptl_crystal_density_diffrn 2.132
_exptl_crystal_density_method 'not measured'
_exptl_crystal_description prism
_exptl_crystal_F_000 1032
_exptl_crystal_size_max 0.20
_exptl_crystal_size_mid 0.04
_exptl_crystal_size_min 0.02
_refine_diff_density_max 0.650
_refine_diff_density_min -0.632
_refine_diff_density_rms 0.148
_refine_ls_abs_structure_details 'Flack H D (1983), Acta Cryst. A39, 876-881'
_refine_ls_abs_structure_Flack 0.21(2)
_refine_ls_extinction_method none
_refine_ls_goodness_of_fit_ref 1.062
_refine_ls_hydrogen_treatment mixed
_refine_ls_matrix_type full
_refine_ls_number_parameters 218
_refine_ls_number_reflns 3734
_refine_ls_number_restraints 12
_refine_ls_restrained_S_all 1.061
_refine_ls_R_factor_all 0.0759
_refine_ls_R_factor_gt 0.0579
_refine_ls_shift/su_max 0.001
_refine_ls_shift/su_mean 0.000
_refine_ls_structure_factor_coef Fsqd
_refine_ls_weighting_details 'calc w=1/[\s^2^(Fo^2^)+(0.0370P)^2^+0.0000P] where P=(Fo^2^+2Fc^2^)/3'
_refine_ls_weighting_scheme calc
_refine_ls_wR_factor_gt 0.0962
_refine_ls_wR_factor_ref 0.1044
_reflns_number_gt 3059
_reflns_number_total 3734
_reflns_threshold_expression >2sigma(I)
_cod_data_source_file b409000dsup1.cif
_cod_data_source_block compound_1
_cod_depositor_comments
;
The following automatic conversions were performed:

'_exptl_absorpt_correction_type' value 'Multi-scan' changed to
'multi-scan' according to
/home/saulius/struct/CIF-dictionaries/cif_core.dic dictionary named
'cif_core.dic' version 2.4.2 from 2011-04-26.

Automatic conversion script
Id: cif_fix_values 1891 2012-01-12 08:04:46Z andrius 
;
_cod_original_sg_symbol_H-M P212121
_cod_database_code 7111415

loop_
_symmetry_equiv_pos_as_xyz
'x, y, z'
'-x+1/2, -y, z+1/2'
'x+1/2, -y+1/2, -z'
'-x, y+1/2, -z+1/2'

loop_
_atom_site_label
_atom_site_type_symbol
_atom_site_fract_x
_atom_site_fract_y
_atom_site_fract_z
_atom_site_U_iso_or_equiv
_atom_site_adp_type
_atom_site_occupancy
_atom_site_symmetry_multiplicity
_atom_site_calc_flag
_atom_site_refinement_flags
Cu1 Cu 0.88434(7) 0.05857(12) 0.85503(5) 0.0185(2) Uani 1 1 d .
Cu2 Cu 0.94467(7) 0.32940(11) 0.76079(5) 0.0170(2) Uani 1 1 d .
Cu3 Cu 0.84086(8) 0.05373(12) 0.66874(5) 0.0201(2) Uani 1 1 d .
S1 S 0.73730(15) 0.0782(2) 0.77563(10) 0.0166(4) Uani 1 1 d .
S2 S 0.98298(14) -0.1850(2) 0.85796(10) 0.0159(4) Uani 1 1 d .
S3 S 1.07535(14) 0.3053(2) 0.85303(10) 0.0157(4) Uani 1 1 d .
N1 N 0.7852(5) 0.4117(7) 0.7740(3) 0.0148(12) Uani 1 1 d .
N2 N 0.5893(5) 0.3321(7) 0.7786(3) 0.0203(14) Uani 1 1 d .
N3 N 1.0852(5) -0.0498(8) 0.9807(3) 0.0204(14) Uani 1 1 d .
N4 N 1.1839(5) -0.2678(8) 0.9126(3) 0.0182(14) Uani 1 1 d .
N5 N 0.9060(5) 0.2193(7) 0.9441(3) 0.0159(13) Uani 1 1 d .
N6 N 1.0510(6) 0.3897(8) 1.0013(3) 0.0223(15) Uani 1 1 d .
C1 C 0.7009(6) 0.2940(8) 0.7758(4) 0.0129(15) Uani 1 1 d U
C2 C 0.5629(7) 0.4991(9) 0.7801(4) 0.0217(17) Uani 1 1 d .
H2A H 0.4855 0.5307 0.7817 0.026 Uiso 1 1 calc R
C3 C 0.6434(6) 0.6258(9) 0.7795(4) 0.0180(16) Uani 1 1 d .
H3A H 0.6231 0.7424 0.7815 0.022 Uiso 1 1 calc R
C4 C 0.7538(6) 0.5755(8) 0.7761(4) 0.0151(15) Uani 1 1 d .
H4A H 0.8109 0.6602 0.7751 0.018 Uiso 1 1 calc R
C5 C 1.0953(6) -0.1635(9) 0.9237(4) 0.0125(14) Uani 1 1 d U
C6 C 1.1747(7) -0.0391(11) 1.0263(4) 0.0276(19) Uani 1 1 d .
H6A H 1.1721 0.0405 1.0671 0.033 Uiso 1 1 calc R
C7 C 1.2711(7) -0.1357(10) 1.0184(4) 0.0263(19) Uani 1 1 d .
H7A H 1.3340 -0.1228 1.0515 0.032 Uiso 1 1 calc R
C8 C 1.2709(7) -0.2512(10) 0.9602(4) 0.0244(18) Uani 1 1 d .
H8A H 1.3351 -0.3221 0.9534 0.029 Uiso 1 1 calc R
C9 C 1.0035(6) 0.3086(9) 0.9415(4) 0.0162(15) Uani 1 1 d .
C10 C 0.9950(7) 0.3763(10) 1.0676(4) 0.027(2) Uani 1 1 d .
H10A H 1.0266 0.4281 1.1117 0.033 Uiso 1 1 calc R
C11 C 0.8930(7) 0.2906(10) 1.0751(4) 0.0286(19) Uani 1 1 d .
H11A H 0.8539 0.2858 1.1224 0.034 Uiso 1 1 calc R
C12 C 0.8518(6) 0.2136(10) 1.0112(4) 0.0197(17) Uani 1 1 d .
H12A H 0.7823 0.1539 1.0143 0.024 Uiso 1 1 calc R

loop_
_atom_site_aniso_label
_atom_site_aniso_U_11
_atom_site_aniso_U_22
_atom_site_aniso_U_33
_atom_site_aniso_U_23
_atom_site_aniso_U_13
_atom_site_aniso_U_12
Cu1 0.0157(4) 0.0181(5) 0.0217(4) 0.0013(4) -0.0023(4) 0.0002(4)
Cu2 0.0137(4) 0.0202(4) 0.0171(4) 0.0002(4) 0.0002(4) 0.0001(4)
Cu3 0.0204(5) 0.0164(5) 0.0234(5) -0.0013(4) 0.0019(4) 0.0008(4)
S1 0.0134(9) 0.0146(9) 0.0217(9) 0.0006(8) -0.0007(8) 0.0012(8)
S2 0.0141(9) 0.0167(9) 0.0170(8) -0.0006(8) 0.0007(7) -0.0014(8)
S3 0.0146(9) 0.0156(9) 0.0169(8) -0.0014(8) -0.0008(7) -0.0013(8)
N1 0.013(3) 0.017(3) 0.014(3) 0.001(3) 0.002(2) -0.003(3)
N2 0.014(3) 0.018(3) 0.028(3) 0.000(3) -0.001(3) 0.000(3)
N3 0.023(4) 0.022(3) 0.016(3) 0.002(3) -0.008(3) 0.006(3)
N4 0.019(3) 0.021(3) 0.014(3) 0.006(3) 0.001(3) 0.002(3)
N5 0.020(3) 0.015(3) 0.012(3) 0.000(2) 0.002(3) 0.006(3)
N6 0.025(4) 0.021(4) 0.021(3) -0.005(3) -0.002(3) -0.001(3)
C1 0.012(2) 0.015(2) 0.012(2) -0.0031(17) -0.0017(17) -0.0019(17)
C2 0.017(4) 0.022(4) 0.027(4) 0.004(3) -0.001(4) 0.008(3)
C3 0.016(4) 0.013(3) 0.024(4) 0.006(3) -0.001(3) 0.003(3)
C4 0.019(4) 0.011(3) 0.015(3) 0.002(3) -0.002(3) -0.004(3)
C5 0.014(2) 0.011(2) 0.013(2) 0.0026(17) 0.0014(17) 0.0004(17)
C6 0.033(5) 0.029(5) 0.021(4) -0.004(4) -0.009(4) -0.003(4)
C7 0.028(5) 0.024(4) 0.026(4) 0.005(4) -0.011(4) 0.001(4)
C8 0.017(4) 0.023(4) 0.033(5) 0.005(4) -0.004(4) 0.009(4)
C9 0.018(4) 0.010(4) 0.021(4) 0.003(3) -0.004(3) -0.001(3)
C10 0.033(5) 0.034(5) 0.015(4) -0.015(3) -0.001(4) 0.006(4)
C11 0.036(5) 0.035(5) 0.015(4) 0.003(3) 0.009(4) -0.001(4)
C12 0.012(4) 0.024(5) 0.023(4) 0.003(3) 0.001(3) -0.006(3)

loop_
_atom_type_symbol
_atom_type_description
_atom_type_scat_dispersion_real
_atom_type_scat_dispersion_imag
_atom_type_scat_source
C C 0.0033 0.0016 'International Tables Vol C Tables 4.2.6.8 and 6.1.1.4'
Cu Cu 0.3201 1.2651 'International Tables Vol C Tables 4.2.6.8 and 6.1.1.4'
N N 0.0061 0.0033 'International Tables Vol C Tables 4.2.6.8 and 6.1.1.4'
S S 0.1246 0.1234 'International Tables Vol C Tables 4.2.6.8 and 6.1.1.4'
H H 0.0000 0.0000 'International Tables Vol C Tables 4.2.6.8 and 6.1.1.4'

loop_
_geom_angle_atom_site_label_1
_geom_angle_atom_site_label_2
_geom_angle_atom_site_label_3
_geom_angle
_geom_angle_site_symmetry_1
_geom_angle_site_symmetry_3
N5 Cu1 S1 122.36(19) . .
N5 Cu1 S2 116.75(19) . .
S1 Cu1 S2 118.59(10) . .
N5 Cu1 Cu2 86.9(2) . .
S1 Cu1 Cu2 77.20(12) . .
S2 Cu1 Cu2 122.22(11) . .
N1 Cu2 S3 126.3(2) . .
N1 Cu2 S2 118.68(17) . 4_756
S3 Cu2 S2 113.45(18) . 4_756
N1 Cu2 Cu1 86.44(17) . .
S3 Cu2 Cu1 71.71(12) . .
S2 Cu2 Cu1 127.24(9) 4_756 .
N1 Cu2 Cu3 84.80(19) . .
S3 Cu2 Cu3 127.88(9) . .
S2 Cu2 Cu3 67.64(12) 4_756 .
Cu1 Cu2 Cu3 69.90(13) . .
N4 Cu3 S3 123.69(19) 4_756 4_746
N4 Cu3 S1 116.6(2) 4_756 .
S3 Cu3 S1 117.47(9) 4_746 .
N4 Cu3 Cu2 86.2(2) 4_756 .
S3 Cu3 Cu2 123.42(12) 4_746 .
S1 Cu3 Cu2 73.20(13) . .
C1 S1 Cu1 104.9(2) . .
C1 S1 Cu3 102.7(2) . .
Cu1 S1 Cu3 95.0(2) . .
C5 S2 Cu1 108.9(3) . .
C5 S2 Cu2 108.1(3) . 4_746
Cu1 S2 Cu2 97.69(9) . 4_746
C9 S3 Cu3 110.6(2) . 4_756
C9 S3 Cu2 107.3(3) . .
Cu3 S3 Cu2 96.30(12) 4_756 .
C4 N1 C1 116.8(6) . .
C4 N1 Cu2 125.0(5) . .
C1 N1 Cu2 118.1(4) . .
C2 N2 C1 116.2(6) . .
C6 N3 C5 114.6(7) . .
C8 N4 C5 116.9(6) . .
C8 N4 Cu3 128.4(5) . 4_746
C5 N4 Cu3 114.4(5) . 4_746
C12 N5 C9 117.2(6) . .
C12 N5 Cu1 126.4(5) . .
C9 N5 Cu1 114.0(5) . .
C10 N6 C9 115.3(7) . .
N2 C1 N1 124.3(6) . .
N2 C1 S1 117.0(5) . .
N1 C1 S1 118.6(5) . .
N2 C2 C3 122.9(7) . .
C4 C3 C2 116.8(7) . .
N1 C4 C3 123.0(7) . .
N3 C5 N4 125.6(6) . .
N3 C5 S2 118.7(5) . .
N4 C5 S2 115.7(5) . .
N3 C6 C7 124.4(7) . .
C8 C7 C6 116.2(7) . .
N4 C8 C7 122.3(7) . .
N6 C9 N5 125.1(7) . .
N6 C9 S3 119.1(6) . .
N5 C9 S3 115.7(5) . .
N6 C10 C11 123.4(7) . .
C12 C11 C10 116.7(7) . .
N5 C12 C11 122.3(7) . .

loop_
_geom_bond_atom_site_label_1
_geom_bond_atom_site_label_2
_geom_bond_distance
_geom_bond_site_symmetry_2
Cu1 N5 2.025(6) .
Cu1 S1 2.233(4) .
Cu1 S2 2.246(3) .
Cu1 Cu2 2.789(3) .
Cu2 N1 2.010(7) .
Cu2 S3 2.245(4) .
Cu2 S2 2.252(5) 4_756
Cu2 Cu3 2.970(3) .
Cu3 N4 2.022(7) 4_756
Cu3 S3 2.226(3) 4_746
Cu3 S1 2.246(4) .
S1 C1 1.753(7) .
S2 C5 1.767(8) .
S2 Cu2 2.252(5) 4_746
S3 C9 1.767(8) .
S3 Cu3 2.226(3) 4_756
N1 C4 1.342(9) .
N1 C1 1.363(9) .
N2 C2 1.352(9) .
N2 C1 1.356(9) .
N3 C6 1.330(9) .
N3 C5 1.346(9) .
N4 C8 1.331(10) .
N4 C5 1.347(9) .
N4 Cu3 2.022(7) 4_746
N5 C12 1.339(9) .
N5 C9 1.352(9) .
N6 C10 1.341(10) .
N6 C9 1.350(9) .
C2 C3 1.380(10) .
C3 C4 1.367(10) .
C6 C7 1.378(12) .
C7 C8 1.366(11) .
C10 C11 1.390(12) .
C11 C12 1.363(10) .
